data_4035892
loop_
_publ_author_name
'Mallick, Sudesh'
'Maddala, Sudhakar'
'Kollimalayan, Kalidass'
'Venkatakrishnan, Parthasarathy'

_publ_section_title
;
 Oxidative Coupling of Carbazoles: A Substituent-Governed Regioselectivity
 Profile.
;
_journal_issue 1
_journal_name_full 'The Journal of organic chemistry'
_journal_page_first 73
_journal_page_last 93
_journal_paper_doi 10.1021/acs.joc.8b02322
_journal_volume 84
_journal_year 2019
_chemical_formula_sum 'C18 H19 Br N'
_chemical_formula_weight 329.25
_space_group_crystal_system monoclinic
_space_group_IT_number 14
_space_group_name_Hall '-P 2ybc'
_space_group_name_H-M_alt 'P 1 21/c 1'
_atom_sites_solution_hydrogens geom
_audit_creation_method SHELXL-2014/7
_cell_angle_alpha 90
_cell_angle_beta 90.1024(19)
_cell_angle_gamma 90
_cell_formula_units_Z 4
_cell_length_a 7.5531(3)
_cell_length_b 14.3982(6)
_cell_length_c 13.9311(6)
_cell_measurement_reflns_used 5133
_cell_measurement_temperature 296(2)
_cell_measurement_theta_max 25.58
_cell_measurement_theta_min 2.70
_cell_volume 1515.02(11)
_computing_cell_refinement 'Bruker SAINT'
_computing_data_collection 'Bruker APEX2'
_computing_data_reduction 'Bruker SAINT'
_computing_molecular_graphics 'Bruker SHELXTL'
_computing_publication_material 'Bruker SHELXTL'
_computing_structure_refinement 'SHELXL-2014/7 (Sheldrick, 2014)'
_computing_structure_solution 'SHELXS-97 (Sheldrick 2008)'
_diffrn_ambient_temperature 296(2)
_diffrn_measured_fraction_theta_full 1.000
_diffrn_measured_fraction_theta_max 1.000
_diffrn_measurement_device_type 'Bruker APEX-II CCD'
_diffrn_measurement_method '\f and \w scans'
_diffrn_radiation_type MoK\a
_diffrn_radiation_wavelength 0.71073
_diffrn_reflns_av_R_equivalents 0.0291
_diffrn_reflns_av_unetI/netI 0.0268
_diffrn_reflns_Laue_measured_fraction_full 1.000
_diffrn_reflns_Laue_measured_fraction_max 1.000
_diffrn_reflns_limit_h_max 8
_diffrn_reflns_limit_h_min -8
_diffrn_reflns_limit_k_max 16
_diffrn_reflns_limit_k_min -17
_diffrn_reflns_limit_l_max 15
_diffrn_reflns_limit_l_min -16
_diffrn_reflns_number 12007
_diffrn_reflns_point_group_measured_fraction_full 1.000
_diffrn_reflns_point_group_measured_fraction_max 1.000
_diffrn_reflns_theta_full 24.997
_diffrn_reflns_theta_max 24.997
_diffrn_reflns_theta_min 2.034
_exptl_absorpt_coefficient_mu 2.703
_exptl_absorpt_correction_T_max 0.774
_exptl_absorpt_correction_T_min 0.551
_exptl_absorpt_correction_type multi-scan
_exptl_absorpt_process_details 'SADABS V2014/5(Bruker AXS.Inc)'
_exptl_crystal_colour yellow
_exptl_crystal_density_diffrn 1.444
_exptl_crystal_description Block
_exptl_crystal_F_000 676
_exptl_crystal_size_max 0.250
_exptl_crystal_size_mid 0.220
_exptl_crystal_size_min 0.100
_refine_diff_density_max 0.281
_refine_diff_density_min -0.413
_refine_diff_density_rms 0.061
_refine_ls_extinction_method none
_refine_ls_goodness_of_fit_ref 1.045
_refine_ls_hydrogen_treatment constr
_refine_ls_matrix_type full
_refine_ls_number_parameters 182
_refine_ls_number_reflns 2661
_refine_ls_number_restraints 0
_refine_ls_restrained_S_all 1.045
_refine_ls_R_factor_all 0.0469
_refine_ls_R_factor_gt 0.0319
_refine_ls_shift/su_max 0.001
_refine_ls_shift/su_mean 0.000
_refine_ls_structure_factor_coef Fsqd
_refine_ls_weighting_details 'w=1/[\s^2^(Fo^2^)+(0.0426P)^2^+0.8782P] where P=(Fo^2^+2Fc^2^)/3'
_refine_ls_weighting_scheme calc
_refine_ls_wR_factor_gt 0.0791
_refine_ls_wR_factor_ref 0.0859
_reflns_Friedel_coverage 0.000
_reflns_number_gt 2153
_reflns_number_total 2661
_reflns_threshold_expression 'I > 2\s(I)'
_cod_data_source_file jo8b02322_si_003.cif
_cod_data_source_block 10
_cod_original_sg_symbol_H-M 'P 21/c'
_cod_database_code 4035892
_shelx_shelxl_version_number 2014/7
_shelx_space_group_comment
; 
The symmetry employed for this shelxl refinement is uniquely defined 
by the following loop, which should always be used as a source of 
symmetry information in preference to the above space-group names. 
They are only intended as comments. 
;
_shelx_estimated_absorpt_t_min 0.551
_shelx_estimated_absorpt_t_max 0.774

loop_
_space_group_symop_operation_xyz
'x, y, z'
'-x, y+1/2, -z+1/2'
'-x, -y, -z'
'x, -y-1/2, z-1/2'

loop_
_atom_site_label
_atom_site_type_symbol
_atom_site_fract_x
_atom_site_fract_y
_atom_site_fract_z
_atom_site_U_iso_or_equiv
_atom_site_adp_type
_atom_site_occupancy
_atom_site_site_symmetry_order
_atom_site_calc_flag
_atom_site_refinement_flags_posn
_atom_site_refinement_flags_adp
Br1 Br 0.89712(4) 0.21875(2) 0.43893(2) 0.05685(15) Uani 1 1 d . .
C1 C 0.1951(3) 0.59547(18) 0.32980(18) 0.0353(6) Uani 1 1 d . .
H1 H 0.1852 0.6441 0.2861 0.042 Uiso 1 1 calc R U
C2 C 0.0653(3) 0.57899(17) 0.39685(18) 0.0334(6) Uani 1 1 d . .
H2 H -0.0330 0.6179 0.3973 0.040 Uiso 1 1 calc R U
C3 C 0.0727(3) 0.50689(16) 0.46459(16) 0.0260(5) Uani 1 1 d . .
C4 C 0.2207(3) 0.44954(16) 0.46235(16) 0.0271(5) Uani 1 1 d . .
H4 H 0.2301 0.4008 0.5059 0.033 Uiso 1 1 calc R U
C5 C 0.3549(3) 0.46425(15) 0.39565(16) 0.0264(5) Uani 1 1 d . .
C6 C 0.5214(3) 0.41814(16) 0.37714(17) 0.0276(5) Uani 1 1 d . .
C7 C 0.6087(3) 0.34370(17) 0.41871(18) 0.0324(6) Uani 1 1 d . .
H7 H 0.5595 0.3117 0.4701 0.039 Uiso 1 1 calc R U
C8 C 0.7707(3) 0.31860(18) 0.38156(19) 0.0369(6) Uani 1 1 d . .
C9 C 0.8467(3) 0.36436(19) 0.3048(2) 0.0439(7) Uani 1 1 d . .
H9 H 0.9560 0.3448 0.2817 0.053 Uiso 1 1 calc R U
C10 C 0.7630(3) 0.43824(19) 0.2625(2) 0.0408(7) Uani 1 1 d . .
H10 H 0.8136 0.4692 0.2108 0.049 Uiso 1 1 calc R U
C11 C 0.5992(3) 0.46562(17) 0.29937(17) 0.0314(6) Uani 1 1 d . .
C12 C 0.3409(3) 0.53730(17) 0.32954(17) 0.0294(5) Uani 1 1 d . .
C13 C 0.5301(3) 0.60473(19) 0.19640(18) 0.0386(6) Uani 1 1 d . .
H13A H 0.4208 0.6342 0.1760 0.046 Uiso 1 1 calc R U
H13B H 0.5788 0.5723 0.1414 0.046 Uiso 1 1 calc R U
C14 C 0.6592(3) 0.67929(19) 0.22728(19) 0.0395(6) Uani 1 1 d . .
H14A H 0.6813 0.7202 0.1733 0.047 Uiso 1 1 calc R U
H14B H 0.7706 0.6502 0.2445 0.047 Uiso 1 1 calc R U
C15 C 0.5954(4) 0.73695(18) 0.31139(19) 0.0401(7) Uani 1 1 d . .
H15A H 0.4813 0.7637 0.2954 0.048 Uiso 1 1 calc R U
H15B H 0.5790 0.6966 0.3664 0.048 Uiso 1 1 calc R U
C16 C 0.7210(4) 0.8141(2) 0.3386(2) 0.0435(7) Uani 1 1 d . .
H16A H 0.7377 0.8541 0.2834 0.052 Uiso 1 1 calc R U
H16B H 0.8351 0.7870 0.3545 0.052 Uiso 1 1 calc R U
C17 C 0.6599(4) 0.8730(2) 0.4227(2) 0.0586(8) Uani 1 1 d . .
H17A H 0.5429 0.8974 0.4087 0.070 Uiso 1 1 calc R U
H17B H 0.6506 0.8340 0.4793 0.070 Uiso 1 1 calc R U
C18 C 0.7828(5) 0.9529(2) 0.4443(3) 0.0730(10) Uani 1 1 d . .
H18A H 0.8961 0.9292 0.4637 0.110 Uiso 1 1 calc R U
H18B H 0.7340 0.9900 0.4950 0.110 Uiso 1 1 calc R U
H18C H 0.7967 0.9904 0.3878 0.110 Uiso 1 1 calc R U
N1 N 0.4896(3) 0.53718(14) 0.27072(14) 0.0341(5) Uani 1 1 d . .

loop_
_atom_site_aniso_label
_atom_site_aniso_U_11
_atom_site_aniso_U_22
_atom_site_aniso_U_33
_atom_site_aniso_U_23
_atom_site_aniso_U_13
_atom_site_aniso_U_12
Br1 0.0468(2) 0.0508(2) 0.0730(3) -0.00472(16) -0.00579(15) 0.01860(14)
C1 0.0353(14) 0.0379(14) 0.0326(14) 0.0099(12) 0.0030(11) 0.0037(11)
C2 0.0273(13) 0.0367(14) 0.0362(14) 0.0025(12) 0.0018(11) 0.0083(11)
C3 0.0236(12) 0.0285(12) 0.0258(12) -0.0021(10) -0.0007(9) -0.0019(9)
C4 0.0266(12) 0.0287(12) 0.0261(13) 0.0021(10) -0.0008(10) -0.0005(10)
C5 0.0252(12) 0.0271(12) 0.0268(13) -0.0051(11) 0.0006(10) -0.0004(10)
C6 0.0259(12) 0.0300(13) 0.0268(13) -0.0059(11) 0.0011(10) -0.0011(10)
C7 0.0304(13) 0.0336(13) 0.0332(14) -0.0053(11) 0.0025(10) 0.0000(11)
C8 0.0315(14) 0.0358(14) 0.0435(16) -0.0081(13) -0.0029(12) 0.0062(11)
C9 0.0280(14) 0.0525(17) 0.0512(17) -0.0118(15) 0.0107(12) 0.0046(13)
C10 0.0336(14) 0.0481(16) 0.0408(16) -0.0035(13) 0.0131(12) -0.0018(12)
C11 0.0279(13) 0.0349(13) 0.0313(14) -0.0051(11) 0.0038(10) -0.0020(11)
C12 0.0292(13) 0.0329(13) 0.0262(13) -0.0018(11) 0.0030(10) -0.0030(10)
C13 0.0405(15) 0.0484(16) 0.0269(14) 0.0086(12) 0.0072(11) 0.0032(13)
C14 0.0367(15) 0.0437(15) 0.0380(15) 0.0105(13) 0.0077(12) -0.0001(12)
C15 0.0376(15) 0.0460(16) 0.0367(16) 0.0057(13) 0.0047(12) -0.0024(12)
C16 0.0371(15) 0.0472(16) 0.0461(17) 0.0133(14) 0.0006(12) -0.0021(13)
C17 0.070(2) 0.0558(19) 0.0503(19) -0.0013(16) 0.0034(16) -0.0140(17)
C18 0.085(3) 0.053(2) 0.080(3) -0.0004(19) -0.015(2) -0.0141(19)
N1 0.0318(11) 0.0380(12) 0.0324(12) 0.0035(10) 0.0103(9) 0.0004(9)

loop_
_atom_type_symbol
_atom_type_description
_atom_type_scat_dispersion_real
_atom_type_scat_dispersion_imag
_atom_type_scat_source
C C 0.0033 0.0016 'International Tables Vol C Tables 4.2.6.8 and 6.1.1.4'
H H 0.0000 0.0000 'International Tables Vol C Tables 4.2.6.8 and 6.1.1.4'
N N 0.0061 0.0033 'International Tables Vol C Tables 4.2.6.8 and 6.1.1.4'
Br Br -0.2901 2.4595 'International Tables Vol C Tables 4.2.6.8 and 6.1.1.4'

loop_
_geom_angle_atom_site_label_1
_geom_angle_atom_site_label_2
_geom_angle_atom_site_label_3
_geom_angle
_geom_angle_site_symmetry_3
C2 C1 C12 117.7(2) .
C2 C1 H1 121.1 .
C12 C1 H1 121.1 .
C1 C2 C3 123.8(2) .
C1 C2 H2 118.1 .
C3 C2 H2 118.1 .
C4 C3 C2 117.1(2) .
C4 C3 C3 122.0(3) 3_566
C2 C3 C3 121.0(3) 3_566
C3 C4 C5 120.7(2) .
C3 C4 H4 119.6 .
C5 C4 H4 119.6 .
C4 C5 C12 119.9(2) .
C4 C5 C6 133.1(2) .
C12 C5 C6 106.99(19) .
C7 C6 C11 119.9(2) .
C7 C6 C5 134.0(2) .
C11 C6 C5 106.1(2) .
C8 C7 C6 117.9(2) .
C8 C7 H7 121.0 .
C6 C7 H7 121.0 .
C7 C8 C9 122.4(2) .
C7 C8 Br1 119.1(2) .
C9 C8 Br1 118.47(19) .
C10 C9 C8 120.7(2) .
C10 C9 H9 119.6 .
C8 C9 H9 119.6 .
C9 C10 C11 117.9(2) .
C9 C10 H10 121.0 .
C11 C10 H10 121.0 .
N1 C11 C10 129.4(2) .
N1 C11 C6 109.49(19) .
C10 C11 C6 121.1(2) .
C1 C12 N1 130.2(2) .
C1 C12 C5 120.8(2) .
N1 C12 C5 109.0(2) .
N1 C13 C14 114.1(2) .
N1 C13 H13A 108.7 .
C14 C13 H13A 108.7 .
N1 C13 H13B 108.7 .
C14 C13 H13B 108.7 .
H13A C13 H13B 107.6 .
C13 C14 C15 113.8(2) .
C13 C14 H14A 108.8 .
C15 C14 H14A 108.8 .
C13 C14 H14B 108.8 .
C15 C14 H14B 108.8 .
H14A C14 H14B 107.7 .
C16 C15 C14 113.4(2) .
C16 C15 H15A 108.9 .
C14 C15 H15A 108.9 .
C16 C15 H15B 108.9 .
C14 C15 H15B 108.9 .
H15A C15 H15B 107.7 .
C15 C16 C17 114.4(2) .
C15 C16 H16A 108.7 .
C17 C16 H16A 108.7 .
C15 C16 H16B 108.7 .
C17 C16 H16B 108.7 .
H16A C16 H16B 107.6 .
C18 C17 C16 113.0(3) .
C18 C17 H17A 109.0 .
C16 C17 H17A 109.0 .
C18 C17 H17B 109.0 .
C16 C17 H17B 109.0 .
H17A C17 H17B 107.8 .
C17 C18 H18A 109.5 .
C17 C18 H18B 109.5 .
H18A C18 H18B 109.5 .
C17 C18 H18C 109.5 .
H18A C18 H18C 109.5 .
H18B C18 H18C 109.5 .
C11 N1 C12 108.36(19) .
C11 N1 C13 125.3(2) .
C12 N1 C13 126.1(2) .

loop_
_geom_bond_atom_site_label_1
_geom_bond_atom_site_label_2
_geom_bond_distance
_geom_bond_site_symmetry_2
Br1 C8 1.901(3) .
C1 C2 1.376(3) .
C1 C12 1.383(3) .
C1 H1 0.9300 .
C2 C3 1.404(3) .
C2 H2 0.9300 .
C3 C4 1.390(3) .
C3 C3 1.491(4) 3_566
C4 C5 1.393(3) .
C4 H4 0.9300 .
C5 C12 1.402(3) .
C5 C6 1.445(3) .
C6 C7 1.385(3) .
C6 C11 1.410(3) .
C7 C8 1.378(3) .
C7 H7 0.9300 .
C8 C9 1.382(4) .
C9 C10 1.371(4) .
C9 H9 0.9300 .
C10 C11 1.398(3) .
C10 H10 0.9300 .
C11 N1 1.380(3) .
C12 N1 1.391(3) .
C13 N1 1.454(3) .
C13 C14 1.512(4) .
C13 H13A 0.9700 .
C13 H13B 0.9700 .
C14 C15 1.515(4) .
C14 H14A 0.9700 .
C14 H14B 0.9700 .
C15 C16 1.508(4) .
C15 H15A 0.9700 .
C15 H15B 0.9700 .
C16 C17 1.519(4) .
C16 H16A 0.9700 .
C16 H16B 0.9700 .
C17 C18 1.508(4) .
C17 H17A 0.9700 .
C17 H17B 0.9700 .
C18 H18A 0.9600 .
C18 H18B 0.9600 .
C18 H18C 0.9600 .

loop_
_geom_torsion_atom_site_label_1
_geom_torsion_atom_site_label_2
_geom_torsion_atom_site_label_3
_geom_torsion_atom_site_label_4
_geom_torsion
_geom_torsion_site_symmetry_1
_geom_torsion_site_symmetry_4
C12 C1 C2 C3 0.0(4) . .
C1 C2 C3 C4 -0.2(4) . .
C1 C2 C3 C3 179.9(3) . 3_566
C2 C3 C4 C5 0.3(3) . .
C3 C3 C4 C5 -179.7(3) 3_566 .
C3 C4 C5 C12 -0.4(3) . .
C3 C4 C5 C6 179.1(2) . .
C4 C5 C6 C7 -0.6(5) . .
C12 C5 C6 C7 178.9(3) . .
C4 C5 C6 C11 179.9(3) . .
C12 C5 C6 C11 -0.6(3) . .
C11 C6 C7 C8 -0.1(3) . .
C5 C6 C7 C8 -179.6(3) . .
C6 C7 C8 C9 -0.5(4) . .
C6 C7 C8 Br1 178.42(18) . .
C7 C8 C9 C10 0.5(4) . .
Br1 C8 C9 C10 -178.4(2) . .
C8 C9 C10 C11 0.1(4) . .
C9 C10 C11 N1 179.5(2) . .
C9 C10 C11 C6 -0.7(4) . .
C7 C6 C11 N1 -179.4(2) . .
C5 C6 C11 N1 0.2(3) . .
C7 C6 C11 C10 0.7(4) . .
C5 C6 C11 C10 -179.7(2) . .
C2 C1 C12 N1 179.7(2) . .
C2 C1 C12 C5 -0.1(4) . .
C4 C5 C12 C1 0.2(4) . .
C6 C5 C12 C1 -179.4(2) . .
C4 C5 C12 N1 -179.6(2) . .
C6 C5 C12 N1 0.8(3) . .
N1 C13 C14 C15 -60.1(3) . .
C13 C14 C15 C16 -177.2(2) . .
C14 C15 C16 C17 179.9(2) . .
C15 C16 C17 C18 -176.5(3) . .
C10 C11 N1 C12 -179.8(3) . .
C6 C11 N1 C12 0.3(3) . .
C10 C11 N1 C13 -4.0(4) . .
C6 C11 N1 C13 176.2(2) . .
C1 C12 N1 C11 179.5(3) . .
C5 C12 N1 C11 -0.7(3) . .
C1 C12 N1 C13 3.7(4) . .
C5 C12 N1 C13 -176.5(2) . .
C14 C13 N1 C11 -76.4(3) . .
C14 C13 N1 C12 98.7(3) . .
